data_4340623
loop_
_publ_author_name
'Seredyuk, Maksym'
'Mu\~noz, M Carmen'
'Ksenofontov, Vadim'
'G\"utlich, Philipp'
'Galyametdinov, Yury'
'Real, Jose A.'

_publ_section_title
;
 Spin Crossover Star-Shaped Metallomesogens of Iron(II).
;
_journal_issue 16
_journal_name_full 'Inorganic chemistry'
_journal_page_first 8442
_journal_page_last 8454
_journal_paper_doi 10.1021/ic5010159
_journal_volume 53
_journal_year 2014
_chemical_formula_sum 'C48 H66 Cl2 Fe N10 O8'
_chemical_formula_weight 1037.86
_chemical_name_systematic
;
 ?
;
_space_group_IT_number 14
_symmetry_cell_setting monoclinic
_symmetry_space_group_name_Hall '-P 2ybc'
_symmetry_space_group_name_H-M 'P 1 21/c 1'
_atom_sites_solution_hydrogens geom
_atom_sites_solution_primary direct
_atom_sites_solution_secondary difmap
_audit_creation_method SHELXL-97
_cell_angle_alpha 90.00
_cell_angle_beta 102.235(6)
_cell_angle_gamma 90.00
_cell_formula_units_Z 4
_cell_length_a 16.0552(9)
_cell_length_b 13.8456(6)
_cell_length_c 24.7833(13)
_cell_measurement_reflns_used 100
_cell_measurement_temperature 298(1)
_cell_measurement_theta_max 20
_cell_measurement_theta_min 12
_cell_volume 5384.0(5)
_computing_cell_refinement 'HKL DENZO'
_computing_data_collection COLLECT
_computing_data_reduction 'HKL DENZO and SCALEPACK'
_computing_structure_refinement 'SHELXL-97 (Sheldrick, 2008)'
_computing_structure_solution SHELXS-97
_diffrn_ambient_temperature 298(1)
_diffrn_measured_fraction_theta_full 0.992
_diffrn_measured_fraction_theta_max 0.881
_diffrn_radiation_monochromator graphite
_diffrn_radiation_source 'fine-focus sealed tube'
_diffrn_radiation_type MoK\a
_diffrn_radiation_wavelength 0.71073
_diffrn_reflns_av_R_equivalents 0.0844
_diffrn_reflns_av_sigmaI/netI 0.0976
_diffrn_reflns_limit_h_max 23
_diffrn_reflns_limit_h_min -22
_diffrn_reflns_limit_k_max 16
_diffrn_reflns_limit_k_min -19
_diffrn_reflns_limit_l_max 35
_diffrn_reflns_limit_l_min -35
_diffrn_reflns_number 43278
_diffrn_reflns_theta_full 25.00
_diffrn_reflns_theta_max 30.89
_diffrn_reflns_theta_min 2.95
_exptl_absorpt_coefficient_mu 0.438
_exptl_absorpt_correction_T_max 0.9827
_exptl_absorpt_correction_T_min 0.9372
_exptl_absorpt_correction_type empirical
_exptl_absorpt_process_details 'Empirical absorption correction:XABS2'
_exptl_crystal_colour red
_exptl_crystal_density_diffrn 1.280
_exptl_crystal_density_method 'not measured'
_exptl_crystal_description prismatic
_exptl_crystal_F_000 2192
_exptl_crystal_size_max 0.15
_exptl_crystal_size_mid 0.08
_exptl_crystal_size_min 0.04
_refine_diff_density_max 0.662
_refine_diff_density_min -0.336
_refine_diff_density_rms 0.060
_refine_ls_extinction_method none
_refine_ls_goodness_of_fit_ref 0.841
_refine_ls_hydrogen_treatment mixed
_refine_ls_matrix_type full
_refine_ls_number_parameters 677
_refine_ls_number_reflns 14976
_refine_ls_number_restraints 0
_refine_ls_restrained_S_all 0.841
_refine_ls_R_factor_all 0.1859
_refine_ls_R_factor_gt 0.0965
_refine_ls_shift/su_max 0.039
_refine_ls_shift/su_mean 0.019
_refine_ls_structure_factor_coef Fsqd
_refine_ls_weighting_details 'calc w=1/[\s^2^(Fo^2^)+(0.1923P)^2^+3.4852P] where P=(Fo^2^+2Fc^2^)/3'
_refine_ls_weighting_scheme calc
_refine_ls_wR_factor_gt 0.1431
_refine_ls_wR_factor_ref 0.2925
_reflns_number_gt 4055
_reflns_number_total 14976
_reflns_threshold_expression >2sigma(I)
_cod_data_source_file ic5010159_si_002.cif
_cod_data_source_block ja1053
_cod_depositor_comments 'Adding full bibliography for 4340618--4340623.cif.'
_cod_original_sg_symbol_H-M P21/c
_cod_database_code 4340623

loop_
_symmetry_equiv_pos_as_xyz
'x, y, z'
'-x, y+1/2, -z+1/2'
'-x, -y, -z'
'x, -y-1/2, z-1/2'

loop_
_atom_site_label
_atom_site_type_symbol
_atom_site_fract_x
_atom_site_fract_y
_atom_site_fract_z
_atom_site_U_iso_or_equiv
_atom_site_adp_type
_atom_site_occupancy
_atom_site_symmetry_multiplicity
_atom_site_calc_flag
_atom_site_refinement_flags
Fe Fe 0.40170(5) 0.74668(6) 0.15033(4) 0.0646(4) Uani 1 1 d .
N1 N 0.5003(3) 0.8395(3) 0.13650(19) 0.0599(12) Uani 1 1 d .
N2 N 0.5123(4) 0.6803(4) 0.1939(2) 0.0792(16) Uani 1 1 d .
N3 N 0.3051(3) 0.8396(4) 0.1052(2) 0.0633(13) Uani 1 1 d .
N4 N 0.3772(4) 0.8398(4) 0.2116(2) 0.0782(16) Uani 1 1 d .
N5 N 0.4056(3) 0.6603(3) 0.0798(2) 0.0615(12) Uani 1 1 d .
N6 N 0.3076(4) 0.6422(4) 0.1528(2) 0.0737(14) Uani 1 1 d .
N7 N 0.3954(4) 0.6565(4) 0.2648(2) 0.0849(17) Uani 1 1 d .
N8 N 0.6399(3) 0.8663(4) 0.1513(2) 0.0722(14) Uani 1 1 d .
N9 N 0.2298(4) 0.9744(4) 0.1095(3) 0.0830(16) Uani 1 1 d .
N10 N 0.3328(4) 0.5513(4) 0.0208(2) 0.0750(15) Uani 1 1 d .
C1 C 0.5147(4) 0.9254(4) 0.1100(2) 0.0623(15) Uani 1 1 d .
C2 C 0.4577(4) 0.9898(4) 0.0789(3) 0.0700(17) Uani 1 1 d .
H2 H 0.3992 0.9790 0.0716 0.084 Uiso 1 1 calc R
C3 C 0.4917(5) 1.0697(5) 0.0596(3) 0.087(2) Uani 1 1 d .
H3 H 0.4548 1.1146 0.0393 0.105 Uiso 1 1 calc R
C4 C 0.5778(5) 1.0871(5) 0.0688(3) 0.084(2) Uani 1 1 d .
H4 H 0.5978 1.1424 0.0544 0.100 Uiso 1 1 calc R
C5 C 0.6345(5) 1.0231(5) 0.0992(3) 0.083(2) Uani 1 1 d .
H5 H 0.6930 1.0338 0.1057 0.100 Uiso 1 1 calc R
C6 C 0.6008(4) 0.9416(4) 0.1197(3) 0.0647(16) Uani 1 1 d .
C7 C 0.5762(4) 0.8089(4) 0.1603(2) 0.0624(15) Uani 1 1 d .
C8 C 0.5832(5) 0.7199(5) 0.1915(3) 0.0786(19) Uani 1 1 d .
H8 H 0.6354 0.6935 0.2086 0.094 Uiso 1 1 calc R
C9 C 0.5128(7) 0.5923(6) 0.2254(5) 0.130(4) Uani 1 1 d .
H9A H 0.5703 0.5671 0.2357 0.156 Uiso 1 1 calc R
H9B H 0.4772 0.5440 0.2033 0.156 Uiso 1 1 calc R
C10 C 0.4789(6) 0.6142(7) 0.2770(4) 0.119(3) Uani 1 1 d .
H10A H 0.4771 0.5548 0.2974 0.143 Uiso 1 1 calc R
H10B H 0.5179 0.6581 0.3003 0.143 Uiso 1 1 calc R
C11 C 0.7333(4) 0.8519(6) 0.1701(4) 0.093(2) Uani 1 1 d .
H11A H 0.7592 0.9114 0.1862 0.111 Uiso 1 1 calc R
H11B H 0.7437 0.8025 0.1985 0.111 Uiso 1 1 calc R
C12 C 0.7736(5) 0.8229(6) 0.1244(4) 0.107(3) Uani 1 1 d .
H12A H 0.7612 0.8712 0.0955 0.128 Uiso 1 1 calc R
H12B H 0.7490 0.7622 0.1092 0.128 Uiso 1 1 calc R
C13 C 0.8687(6) 0.8112(8) 0.1422(6) 0.160(5) Uani 1 1 d .
H13A H 0.8924 0.8714 0.1588 0.192 Uiso 1 1 calc R
H13B H 0.8803 0.7619 0.1706 0.192 Uiso 1 1 calc R
C14 C 0.9138(9) 0.7851(9) 0.0983(8) 0.208(8) Uani 1 1 d .
H14A H 0.9057 0.8356 0.0706 0.250 Uiso 1 1 calc R
H14B H 0.8899 0.7258 0.0807 0.250 Uiso 1 1 calc R
C15 C 1.0097(9) 0.7710(11) 0.1216(10) 0.251(10) Uani 1 1 d .
H15A H 1.0330 0.8280 0.1422 0.301 Uiso 1 1 calc R
H15B H 1.0185 0.7163 0.1467 0.301 Uiso 1 1 calc R
C16 C 1.0526(14) 0.7546(12) 0.0776(13) 0.350(18) Uani 1 1 d .
H16A H 1.1122 0.7445 0.0925 0.420 Uiso 1 1 calc R
H16B H 1.0454 0.8097 0.0536 0.420 Uiso 1 1 calc R
H16C H 1.0291 0.6985 0.0572 0.420 Uiso 1 1 calc R
C17 C 0.2573(4) 0.8603(5) 0.0536(2) 0.0649(16) Uani 1 1 d .
C18 C 0.2515(4) 0.8114(5) 0.0037(3) 0.0740(18) Uani 1 1 d .
H18 H 0.2831 0.7561 0.0009 0.089 Uiso 1 1 calc R
C19 C 0.1961(5) 0.8503(6) -0.0411(3) 0.092(2) Uani 1 1 d .
H19 H 0.1897 0.8191 -0.0749 0.111 Uiso 1 1 calc R
C20 C 0.1497(6) 0.9330(7) -0.0383(4) 0.111(3) Uani 1 1 d .
H20 H 0.1143 0.9560 -0.0704 0.133 Uiso 1 1 calc R
C21 C 0.1534(6) 0.9825(6) 0.0095(4) 0.106(3) Uani 1 1 d .
H21 H 0.1211 1.0376 0.0115 0.127 Uiso 1 1 calc R
C22 C 0.2102(5) 0.9437(5) 0.0561(3) 0.0752(18) Uani 1 1 d .
C23 C 0.2850(4) 0.9087(5) 0.1369(3) 0.0712(17) Uani 1 1 d .
C24 C 0.3245(5) 0.9084(5) 0.1952(3) 0.0783(19) Uani 1 1 d .
H24 H 0.3122 0.9553 0.2193 0.094 Uiso 1 1 calc R
C25 C 0.1958(6) 1.0596(6) 0.1334(4) 0.104(3) Uani 1 1 d .
H25A H 0.1881 1.1121 0.1069 0.124 Uiso 1 1 calc R
H25B H 0.2366 1.0804 0.1660 0.124 Uiso 1 1 calc R
C26 C 0.1126(6) 1.0379(7) 0.1487(4) 0.128(4) Uani 1 1 d .
H26A H 0.0733 1.0115 0.1169 0.153 Uiso 1 1 calc R
H26B H 0.1212 0.9897 0.1778 0.153 Uiso 1 1 calc R
C27 C 0.0739(9) 1.1291(9) 0.1685(5) 0.165(5) Uani 1 1 d .
H27A H 0.0603 1.1748 0.1383 0.199 Uiso 1 1 calc R
H27B H 0.1154 1.1589 0.1979 0.199 Uiso 1 1 calc R
C28 C -0.0072(9) 1.1057(14) 0.1895(6) 0.223(9) Uani 1 1 d .
H28A H 0.0065 1.0646 0.2218 0.268 Uiso 1 1 calc R
H28B H -0.0478 1.0720 0.1612 0.268 Uiso 1 1 calc R
C29 C -0.0479(15) 1.2067(16) 0.2049(10) 0.257(8) Uani 1 1 d .
H29A H -0.0110 1.2354 0.2370 0.308 Uiso 1 1 calc R
H29B H -0.0530 1.2516 0.1744 0.308 Uiso 1 1 calc R
C30 C -0.1200(13) 1.191(2) 0.2150(10) 0.339(16) Uani 1 1 d .
H30A H -0.1446 1.2508 0.2235 0.406 Uiso 1 1 calc R
H30B H -0.1145 1.1480 0.2459 0.406 Uiso 1 1 calc R
H30C H -0.1562 1.1621 0.1833 0.406 Uiso 1 1 calc R
C31 C 0.4151(6) 0.8320(6) 0.2707(3) 0.112(3) Uani 1 1 d .
H31A H 0.4013 0.8890 0.2898 0.135 Uiso 1 1 calc R
H31B H 0.4766 0.8277 0.2761 0.135 Uiso 1 1 calc R
C32 C 0.3806(6) 0.7429(5) 0.2936(3) 0.096(3) Uani 1 1 d .
H32A H 0.4075 0.7363 0.3324 0.116 Uiso 1 1 calc R
H32B H 0.3199 0.7506 0.2910 0.116 Uiso 1 1 calc R
C33 C 0.4424(4) 0.6532(4) 0.0342(2) 0.0623(16) Uani 1 1 d .
C34 C 0.5126(5) 0.6995(5) 0.0225(3) 0.0766(19) Uani 1 1 d .
H34 H 0.5431 0.7445 0.0467 0.092 Uiso 1 1 calc R
C35 C 0.5359(5) 0.6764(5) -0.0267(3) 0.081(2) Uani 1 1 d .
H35 H 0.5831 0.7062 -0.0357 0.098 Uiso 1 1 calc R
C36 C 0.4892(6) 0.6085(6) -0.0633(3) 0.093(2) Uani 1 1 d .
H36 H 0.5070 0.5938 -0.0957 0.111 Uiso 1 1 calc R
C37 C 0.4195(6) 0.5641(5) -0.0529(3) 0.085(2) Uani 1 1 d .
H37 H 0.3876 0.5209 -0.0777 0.102 Uiso 1 1 calc R
C38 C 0.3979(4) 0.5866(4) -0.0028(3) 0.0683(17) Uani 1 1 d .
C39 C 0.3407(4) 0.5989(4) 0.0700(3) 0.0682(17) Uani 1 1 d .
C40 C 0.2903(4) 0.5856(5) 0.1116(3) 0.0759(19) Uani 1 1 d .
H40 H 0.2480 0.5387 0.1082 0.091 Uiso 1 1 calc R
C41 C 0.2621(5) 0.6295(7) 0.1980(3) 0.097(2) Uani 1 1 d .
H41A H 0.2160 0.5834 0.1872 0.116 Uiso 1 1 calc R
H41B H 0.2379 0.6905 0.2062 0.116 Uiso 1 1 calc R
C42 C 0.3242(5) 0.5934(5) 0.2479(3) 0.085(2) Uani 1 1 d .
H42A H 0.2950 0.5860 0.2781 0.102 Uiso 1 1 calc R
H42B H 0.3448 0.5302 0.2399 0.102 Uiso 1 1 calc R
C43 C 0.2629(6) 0.4864(6) -0.0039(3) 0.113(3) Uani 1 1 d .
H49A H 0.2489 0.4447 0.0243 0.136 Uiso 1 1 calc R
H43B H 0.2805 0.4459 -0.0315 0.136 Uiso 1 1 calc R
C44 C 0.1803(8) 0.5485(9) -0.0323(5) 0.171(5) Uani 1 1 d .
H44A H 0.1680 0.5913 -0.0040 0.205 Uiso 1 1 calc R
H44B H 0.1975 0.5893 -0.0598 0.205 Uiso 1 1 calc R
C45 C 0.1031(14) 0.5064(16) -0.0577(9) 0.257(10) Uani 1 1 d .
H45A H 0.0805 0.4726 -0.0297 0.309 Uiso 1 1 calc R
H45B H 0.1146 0.4585 -0.0837 0.309 Uiso 1 1 calc R
C46 C 0.0333(12) 0.5755(16) -0.0887(14) 0.333(18) Uani 1 1 d .
H46A H 0.0592 0.6189 -0.1111 0.400 Uiso 1 1 calc R
H46B H 0.0131 0.6145 -0.0616 0.400 Uiso 1 1 calc R
C47 C -0.045(2) 0.526(3) -0.1268(18) 0.38(2) Uani 1 1 d .
H47A H -0.0310 0.4606 -0.1348 0.456 Uiso 1 1 calc R
H47B H -0.0924 0.5238 -0.1078 0.456 Uiso 1 1 calc R
C48 C -0.070(3) 0.576(3) -0.1742(18) 0.44(3) Uani 1 1 d .
H48A H -0.1161 0.5428 -0.1977 0.527 Uiso 1 1 calc R
H48B H -0.0225 0.5799 -0.1924 0.527 Uiso 1 1 calc R
H48C H -0.0871 0.6394 -0.1664 0.527 Uiso 1 1 calc R
Cl1 Cl 0.23224(19) 0.0395(2) 0.31543(11) 0.1177(8) Uani 1 1 d .
O1 O 0.2440(15) 0.0867(17) 0.2684(6) 0.123(9) Uani 0.50 1 d P
O1A O 0.268(2) 0.073(2) 0.2725(11) 0.205(16) Uani 0.50 1 d P
O2 O 0.1570(16) 0.079(2) 0.3214(16) 0.200(17) Uani 0.50 1 d P
O2A O 0.1458(18) 0.033(4) 0.3100(13) 0.35(3) Uani 0.50 1 d P
O3 O 0.259(3) -0.055(2) 0.3200(9) 0.202(16) Uani 0.50 1 d P
O3A O 0.226(2) -0.050(2) 0.3116(18) 0.23(2) Uani 0.50 1 d P
O4 O 0.2810(8) 0.0845(7) 0.3626(3) 0.201(4) Uani 1 1 d .
Cl2 Cl 0.31831(15) 0.32241(17) 0.15687(11) 0.1022(7) Uani 1 1 d .
O5 O 0.3806(6) 0.3895(7) 0.1589(6) 0.223(5) Uani 1 1 d .
O6 O 0.2435(16) 0.340(3) 0.1290(15) 0.213(16) Uani 0.50 1 d P
O6A O 0.272(2) 0.338(4) 0.1072(9) 0.197(15) Uani 0.50 1 d P
O7 O 0.3368(14) 0.2320(16) 0.1755(15) 0.171(9) Uani 0.50 1 d P
O7A O 0.3637(17) 0.2393(17) 0.1378(11) 0.181(9) Uani 0.50 1 d P
O8 O 0.280(2) 0.290(3) 0.1967(9) 0.226(12) Uani 0.50 1 d P
O8A O 0.299(3) 0.3695(19) 0.2014(13) 0.34(3) Uani 0.50 1 d P

loop_
_atom_site_aniso_label
_atom_site_aniso_U_11
_atom_site_aniso_U_22
_atom_site_aniso_U_33
_atom_site_aniso_U_23
_atom_site_aniso_U_13
_atom_site_aniso_U_12
Fe 0.0723(6) 0.0557(6) 0.0656(6) 0.0021(4) 0.0143(5) -0.0060(4)
N1 0.075(3) 0.059(3) 0.049(3) 0.005(2) 0.021(3) 0.002(2)
N2 0.108(4) 0.062(3) 0.080(4) 0.021(3) 0.050(4) 0.014(3)
N3 0.069(3) 0.066(3) 0.054(3) 0.001(3) 0.013(3) -0.012(2)
N4 0.097(4) 0.077(4) 0.056(3) 0.015(3) 0.004(3) -0.023(3)
N5 0.077(3) 0.060(3) 0.048(3) -0.002(2) 0.015(3) -0.007(2)
N6 0.088(4) 0.086(4) 0.050(3) 0.004(3) 0.022(3) -0.009(3)
N7 0.104(4) 0.092(4) 0.062(4) -0.001(3) 0.023(3) -0.009(4)
N8 0.070(3) 0.076(3) 0.076(4) 0.006(3) 0.027(3) 0.000(3)
N9 0.099(4) 0.069(4) 0.079(4) -0.003(3) 0.015(4) 0.006(3)
N10 0.101(4) 0.068(3) 0.054(3) -0.005(3) 0.010(3) -0.009(3)
C1 0.089(4) 0.047(3) 0.053(3) -0.003(3) 0.020(3) -0.003(3)
C2 0.086(4) 0.063(4) 0.065(4) 0.011(3) 0.027(4) -0.009(3)
C3 0.114(6) 0.071(4) 0.081(5) 0.013(4) 0.030(5) 0.001(4)
C4 0.102(5) 0.070(4) 0.088(5) 0.021(4) 0.041(5) -0.005(4)
C5 0.089(5) 0.081(5) 0.089(5) -0.008(4) 0.040(4) -0.016(4)
C6 0.083(4) 0.054(3) 0.061(4) -0.001(3) 0.024(4) -0.003(3)
C7 0.073(4) 0.063(4) 0.054(4) 0.007(3) 0.018(3) 0.005(3)
C8 0.085(5) 0.075(4) 0.079(5) 0.017(4) 0.023(4) 0.015(4)
C9 0.146(8) 0.088(6) 0.182(10) 0.067(6) 0.094(8) 0.038(5)
C10 0.115(7) 0.121(7) 0.113(7) 0.076(6) 0.003(6) -0.011(5)
C11 0.080(5) 0.096(5) 0.107(6) 0.010(5) 0.032(5) 0.000(4)
C12 0.098(6) 0.105(6) 0.133(8) 0.008(6) 0.058(6) 0.011(5)
C13 0.105(7) 0.113(7) 0.285(17) 0.004(9) 0.095(9) -0.004(6)
C14 0.177(12) 0.139(9) 0.37(2) 0.039(12) 0.186(15) 0.025(8)
C15 0.139(11) 0.201(14) 0.46(3) -0.002(16) 0.170(16) -0.004(9)
C16 0.30(2) 0.217(18) 0.65(5) 0.07(2) 0.36(3) 0.031(14)
C17 0.077(4) 0.071(4) 0.048(4) 0.010(3) 0.016(3) -0.014(3)
C18 0.093(5) 0.075(4) 0.051(4) 0.004(3) 0.008(4) -0.013(4)
C19 0.110(6) 0.107(6) 0.060(4) 0.004(4) 0.021(5) -0.010(5)
C20 0.124(7) 0.128(7) 0.068(5) 0.020(5) -0.010(5) 0.007(6)
C21 0.119(6) 0.105(6) 0.089(6) 0.022(5) 0.011(6) 0.013(5)
C22 0.092(5) 0.068(4) 0.064(4) 0.003(4) 0.012(4) -0.001(4)
C23 0.087(4) 0.066(4) 0.060(4) 0.007(4) 0.014(4) -0.014(3)
C24 0.108(5) 0.072(4) 0.055(4) 0.004(3) 0.017(4) -0.013(4)
C25 0.136(8) 0.081(5) 0.087(6) 0.006(5) 0.008(6) 0.018(5)
C26 0.103(6) 0.136(8) 0.129(8) -0.046(7) -0.009(6) 0.040(6)
C27 0.191(12) 0.163(10) 0.136(10) -0.021(8) 0.020(9) 0.077(9)
C28 0.132(10) 0.35(2) 0.166(13) -0.113(14) -0.010(10) 0.082(13)
C29 0.24(2) 0.28(2) 0.26(2) -0.015(18) 0.08(2) 0.022(19)
C30 0.167(17) 0.61(5) 0.27(2) 0.04(3) 0.116(18) 0.00(2)
C31 0.162(8) 0.096(5) 0.061(4) 0.021(4) -0.017(5) -0.041(5)
C32 0.156(8) 0.088(5) 0.047(4) 0.000(4) 0.028(5) -0.011(5)
C33 0.094(4) 0.049(3) 0.046(3) 0.007(3) 0.021(3) 0.002(3)
C34 0.103(5) 0.063(4) 0.069(4) 0.000(4) 0.031(4) 0.001(4)
C35 0.107(5) 0.072(4) 0.071(5) 0.017(4) 0.033(4) 0.011(4)
C36 0.130(7) 0.094(5) 0.061(5) 0.008(4) 0.036(5) 0.019(5)
C37 0.123(6) 0.083(5) 0.055(4) -0.005(4) 0.034(4) 0.013(4)
C38 0.085(4) 0.060(4) 0.060(4) 0.007(3) 0.015(4) -0.002(3)
C39 0.086(4) 0.064(4) 0.055(4) 0.000(3) 0.018(4) -0.008(3)
C40 0.086(5) 0.074(4) 0.067(4) 0.005(4) 0.015(4) -0.019(3)
C41 0.091(5) 0.137(7) 0.068(5) -0.005(5) 0.030(4) -0.023(5)
C42 0.113(6) 0.082(5) 0.067(5) 0.005(4) 0.035(5) -0.023(4)
C43 0.153(8) 0.117(7) 0.069(5) -0.023(5) 0.020(6) -0.051(6)
C44 0.146(9) 0.184(11) 0.147(10) 0.005(9) -0.048(8) -0.075(9)
C45 0.24(2) 0.31(2) 0.25(2) -0.085(19) 0.100(18) -0.114(19)
C46 0.119(12) 0.27(2) 0.57(5) 0.05(3) 0.00(2) 0.056(14)
C47 0.27(3) 0.34(4) 0.47(6) 0.10(4) -0.05(4) -0.18(3)
C48 0.43(6) 0.40(5) 0.52(7) 0.04(5) 0.16(6) -0.17(5)
Cl1 0.137(2) 0.135(2) 0.0863(17) 0.0055(16) 0.0363(17) -0.0095(19)
O1 0.129(12) 0.180(17) 0.047(7) 0.059(10) -0.010(8) -0.059(11)
O1A 0.24(3) 0.21(2) 0.22(3) -0.14(2) 0.17(2) -0.122(18)
O2 0.12(2) 0.21(2) 0.30(4) -0.01(2) 0.12(2) 0.041(16)
O2A 0.132(16) 0.67(7) 0.23(3) 0.23(4) -0.025(16) -0.20(3)
O3 0.36(4) 0.15(2) 0.107(13) -0.006(12) 0.088(18) 0.06(2)
O3A 0.20(2) 0.084(14) 0.48(6) -0.024(19) 0.21(3) -0.033(13)
O4 0.308(13) 0.184(7) 0.088(5) 0.002(5) -0.012(7) 0.013(8)
Cl2 0.0943(15) 0.1023(15) 0.1091(19) 0.0207(15) 0.0195(14) -0.0029(12)
O5 0.146(7) 0.162(7) 0.374(17) 0.004(9) 0.082(9) -0.041(6)
O6 0.088(12) 0.26(3) 0.28(4) 0.07(4) 0.01(2) -0.012(13)
O6A 0.21(3) 0.31(3) 0.058(9) 0.050(12) 0.011(13) 0.03(3)
O7 0.147(17) 0.142(15) 0.23(3) 0.072(19) 0.038(17) 0.033(12)
O7A 0.21(2) 0.136(16) 0.22(3) -0.027(15) 0.089(19) 0.029(13)
O8 0.28(3) 0.31(4) 0.126(15) 0.09(2) 0.120(19) -0.03(3)
O8A 0.74(8) 0.166(18) 0.23(3) -0.066(19) 0.37(4) -0.13(3)

loop_
_atom_type_symbol
_atom_type_description
_atom_type_scat_dispersion_real
_atom_type_scat_dispersion_imag
_atom_type_scat_source
C C 0.0033 0.0016 'International Tables Vol C Tables 4.2.6.8 and 6.1.1.4'
H H 0.0000 0.0000 'International Tables Vol C Tables 4.2.6.8 and 6.1.1.4'
N N 0.0061 0.0033 'International Tables Vol C Tables 4.2.6.8 and 6.1.1.4'
O O 0.0106 0.0060 'International Tables Vol C Tables 4.2.6.8 and 6.1.1.4'
Cl Cl 0.1484 0.1585 'International Tables Vol C Tables 4.2.6.8 and 6.1.1.4'
Fe Fe 0.3463 0.8444 'International Tables Vol C Tables 4.2.6.8 and 6.1.1.4'

loop_
_geom_angle_atom_site_label_1
_geom_angle_atom_site_label_2
_geom_angle_atom_site_label_3
_geom_angle
N2 Fe N1 76.6(2)
N1 Fe N3 92.01(18)
N4 Fe N1 90.34(19)
N1 Fe N5 93.14(19)
N6 Fe N1 170.6(2)
N2 Fe N3 168.2(2)
N2 Fe N4 99.6(2)
N2 Fe N5 90.4(2)
N2 Fe N6 102.7(2)
N4 Fe N3 77.4(2)
N5 Fe N3 93.04(19)
N6 Fe N3 89.0(2)
N4 Fe N5 169.9(2)
N6 Fe N4 99.0(2)
N6 Fe N5 77.5(2)
C7 N1 C1 104.9(5)
C7 N1 Fe 112.8(4)
C1 N1 Fe 142.3(4)
C8 N2 C9 119.0(7)
C8 N2 Fe 117.2(4)
C9 N2 Fe 123.8(6)
C23 N3 C17 104.1(5)
C23 N3 Fe 111.5(4)
C17 N3 Fe 144.2(5)
C24 N4 C31 118.5(7)
C24 N4 Fe 116.2(5)
C31 N4 Fe 125.3(5)
C39 N5 C33 105.0(5)
C39 N5 Fe 110.6(4)
C33 N5 Fe 143.2(4)
C40 N6 C41 118.6(6)
C40 N6 Fe 116.0(5)
C41 N6 Fe 125.5(5)
C32 N7 C10 118.7(7)
C32 N7 C42 116.6(7)
C10 N7 C42 117.7(7)
C7 N8 C6 105.7(5)
C7 N8 C11 128.2(6)
C6 N8 C11 126.1(6)
C23 N9 C22 105.7(6)
C23 N9 C25 126.6(6)
C22 N9 C25 127.7(6)
C39 N10 C38 105.6(5)
C39 N10 C43 125.8(6)
C38 N10 C43 128.1(6)
C6 C1 C2 120.9(6)
C6 C1 N1 108.4(5)
C2 C1 N1 130.6(6)
C1 C2 C3 116.8(6)
C4 C3 C2 123.1(7)
C3 C4 C5 120.3(7)
C4 C5 C6 117.3(7)
N8 C6 C1 107.4(5)
N8 C6 C5 131.1(6)
C1 C6 C5 121.6(6)
N1 C7 N8 113.6(5)
N1 C7 C8 118.5(6)
N8 C7 C8 127.9(6)
N2 C8 C7 115.0(6)
N2 C9 C10 108.9(7)
N7 C10 C9 112.9(7)
C12 C11 N8 112.0(7)
C11 C12 C13 112.8(9)
C14 C13 C12 115.9(12)
C13 C14 C15 111.4(16)
C16 C15 C14 110(2)
C18 C17 N3 130.0(6)
C18 C17 C22 120.6(6)
N3 C17 C22 109.5(6)
C17 C18 C19 115.8(7)
C18 C19 C20 123.3(8)
C21 C20 C19 122.6(8)
C20 C21 C22 114.8(8)
N9 C22 C17 106.7(6)
N9 C22 C21 130.5(7)
C17 C22 C21 122.8(7)
N3 C23 N9 114.0(6)
N3 C23 C24 118.7(6)
N9 C23 C24 127.3(7)
N4 C24 C23 116.0(7)
N9 C25 C26 111.6(7)
C27 C26 C25 111.1(10)
C26 C27 C28 111.4(12)
C27 C28 C29 108.1(16)
C30 C29 C28 109(2)
N4 C31 C32 109.1(6)
N7 C32 C31 112.3(7)
C38 C33 N5 109.7(6)
C38 C33 C34 119.9(6)
N5 C33 C34 130.4(6)
C35 C34 C33 117.6(7)
C34 C35 C36 120.9(7)
C37 C36 C35 122.1(8)
C36 C37 C38 116.3(7)
C33 C38 C37 123.1(7)
C33 C38 N10 106.5(6)
C37 C38 N10 130.3(7)
N5 C39 N10 113.2(6)
N5 C39 C40 119.1(6)
N10 C39 C40 127.7(6)
N6 C40 C39 115.6(6)
N6 C41 C42 108.5(6)
N7 C42 C41 112.8(6)
N10 C43 C44 109.9(7)
C45 C44 C43 123.0(14)
C44 C45 C46 116.6(18)
C45 C46 C47 116(2)
C48 C47 C46 111(3)
O3A Cl1 O2 110.6(19)
O3A Cl1 O1A 108.1(19)
O2 Cl1 O1A 118(2)
O3A Cl1 O1 115(2)
O2 Cl1 O1 100.5(18)
O1A Cl1 O1 18(2)
O3A Cl1 O4 122(2)
O2 Cl1 O4 94.7(16)
O1A Cl1 O4 103.8(11)
O1 Cl1 O4 109.8(10)
O3A Cl1 O3 23(3)
O2 Cl1 O3 130(2)
O1A Cl1 O3 101.8(17)
O1 Cl1 O3 115.0(14)
O4 Cl1 O3 104.0(14)
O3A Cl1 O2A 82(3)
O2 Cl1 O2A 30(3)
O1A Cl1 O2A 121.6(18)
O1 Cl1 O2A 105.4(15)
O4 Cl1 O2A 119(2)
O3 Cl1 O2A 104(3)
O2A O2 Cl1 75(4)
O2 O2A Cl1 75(3)
O2 O2A O3A 118(4)
Cl1 O2A O3A 46.0(15)
O3A O3 Cl1 66(6)
O3 O3A Cl1 92(6)
O3 O3A O2A 140(7)
Cl1 O3A O2A 51.9(17)
O6A Cl2 O6 35.0(17)
O6A Cl2 O8 119.3(18)
O6 Cl2 O8 87(2)
O6A Cl2 O5 100.7(19)
O6 Cl2 O5 119.2(18)
O8 Cl2 O5 130.2(16)
O6A Cl2 O7 121(3)
O6 Cl2 O7 119(2)
O8 Cl2 O7 62.6(17)
O5 Cl2 O7 121.1(11)
O6A Cl2 O8A 120(2)
O6 Cl2 O8A 90(3)
O8 Cl2 O8A 49.6(15)
O5 Cl2 O8A 86.2(15)
O7 Cl2 O8A 104(2)
O6A Cl2 O7A 93(2)
O6 Cl2 O7A 116(2)
O8 Cl2 O7A 108(2)
O5 Cl2 O7A 97.7(12)
O7 Cl2 O7A 45.9(13)
O8A Cl2 O7A 146(2)
O6A O6 Cl2 75(4)
O6A O6 O8A 116(5)
Cl2 O6 O8A 47.1(17)
O6 O6A Cl2 70(3)
O7A O7 Cl2 74.0(19)
O7A O7 O8 131(3)
Cl2 O7 O8 58.6(13)
O7 O7A Cl2 60.1(15)
O8A O8 Cl2 66.5(17)
O8A O8 O7 114(3)
Cl2 O8 O7 58.8(13)
O8 O8A Cl2 64.0(16)
O8 O8A O6 68(3)
Cl2 O8A O6 43.0(15)

loop_
_geom_bond_atom_site_label_1
_geom_bond_atom_site_label_2
_geom_bond_distance
Fe N1 2.123(5)
Fe N2 2.086(6)
Fe N3 2.139(5)
Fe N4 2.091(6)
Fe N5 2.129(5)
Fe N6 2.101(6)
N1 C7 1.307(7)
N1 C1 1.402(7)
N2 C8 1.275(9)
N2 C9 1.447(9)
N3 C23 1.320(8)
N3 C17 1.376(7)
N4 C24 1.280(8)
N4 C31 1.465(8)
N5 C39 1.326(7)
N5 C33 1.386(8)
N6 C40 1.271(8)
N6 C41 1.473(9)
N7 C32 1.438(9)
N7 C10 1.435(10)
N7 C42 1.430(9)
N8 C7 1.351(8)
N8 C6 1.373(8)
N8 C11 1.487(8)
N9 C23 1.348(8)
N9 C22 1.362(9)
N9 C25 1.476(10)
N10 C39 1.369(8)
N10 C38 1.389(8)
N10 C43 1.467(9)
C1 C6 1.371(8)
C1 C2 1.387(8)
C2 C3 1.364(9)
C3 C4 1.373(10)
C4 C5 1.375(10)
C5 C6 1.393(9)
C7 C8 1.447(9)
C9 C10 1.521(13)
C11 C12 1.473(11)
C12 C13 1.506(12)
C13 C14 1.473(16)
C14 C15 1.538(19)
C15 C16 1.43(2)
C17 C18 1.394(9)
C17 C22 1.388(9)
C18 C19 1.377(9)
C19 C20 1.377(11)
C20 C21 1.359(12)
C21 C22 1.417(10)
C23 C24 1.451(9)
C25 C26 1.495(13)
C26 C27 1.533(13)
C27 C28 1.536(19)
C28 C29 1.62(2)
C29 C30 1.25(2)
C31 C32 1.513(10)
C33 C38 1.387(8)
C33 C34 1.380(9)
C34 C35 1.387(9)
C35 C36 1.407(10)
C36 C37 1.350(11)
C37 C38 1.393(9)
C39 C40 1.451(9)
C41 C42 1.501(10)
C43 C44 1.612(15)
C44 C45 1.392(18)
C45 C46 1.55(3)
C46 C47 1.56(4)
C47 C48 1.34(4)
Cl1 O3A 1.25(3)
Cl1 O2 1.365(19)
Cl1 O1A 1.39(3)
Cl1 O1 1.385(15)
Cl1 O4 1.406(8)
Cl1 O3 1.37(3)
Cl1 O2A 1.37(3)
O2 O2A 0.71(6)
O2A O3A 1.72(6)
O3 O3A 0.53(7)
Cl2 O6A 1.31(2)
Cl2 O6 1.28(3)
Cl2 O8 1.344(19)
Cl2 O5 1.358(8)
Cl2 O7 1.346(19)
Cl2 O8A 1.37(2)
Cl2 O7A 1.49(2)
O6 O6A 0.78(4)
O6 O8A 1.87(5)
O7 O7A 1.11(3)
O7 O8 1.40(4)
O8 O8A 1.14(3)
